data_7035441
loop_
_publ_author_name
'Laborde, Coralie'
'Wei, Muh-Mei'
'van der Lee, Arie'
'Deydier, Eric'
'Daran, Jean-Claude'
'Volle, Jean-No\"el'
'Poli, Rinaldo'
'Pirat, Jean-Luc'
'Manoury, Eric'
'Virieux, David'

_publ_section_title
;
 Double [3 + 2]-dimerisation cascade synthesis of
 bis(triazolyl)bisphosphanes, a new scaffold for bidentate bisphosphanes.
;
_journal_issue 28
_journal_name_full 'Dalton transactions (Cambridge, England : 2003)'
_journal_page_first 12539
_journal_page_last 12545
_journal_paper_doi 10.1039/c5dt02197a
_journal_volume 44
_journal_year 2015
_chemical_formula_moiety 'C42 H34 Cl2 N6 P2 Pd, 4(C2 H3 N)'
_chemical_formula_sum 'C50 H46 Cl2 N10 P2 Pd'
_chemical_formula_weight 1026.21
_space_group_IT_number 14
_symmetry_cell_setting monoclinic
_symmetry_space_group_name_Hall '-P 2ybc'
_symmetry_space_group_name_H-M 'P 1 21/c 1'
_atom_sites_solution_hydrogens difmap
_atom_sites_solution_primary other
_audit_update_record
;
2014-10-31 deposited with the CCDC.
2015-06-16 downloaded from the CCDC.
;
_cell_angle_alpha 90
_cell_angle_beta 90.0860(10)
_cell_angle_gamma 90
_cell_formula_units_Z 4
_cell_length_a 22.5985(2)
_cell_length_b 10.81823(12)
_cell_length_c 20.4451(3)
_cell_measurement_reflns_used 14336
_cell_measurement_temperature 175
_cell_measurement_theta_max 67.4550
_cell_measurement_theta_min 2.1590
_cell_volume 4998.33(10)
_computing_cell_refinement
;
CrysAlisPro, Agilent Technologies,
Version 1.171.36.24 (release 03-12-2012 CrysAlis171 .NET)
(compiled Dec  3 2012,18:21:49)
;
_computing_data_collection
;
CrysAlisPro, Agilent Technologies,
Version 1.171.36.24 (release 03-12-2012 CrysAlis171 .NET)
(compiled Dec  3 2012,18:21:49)
;
_computing_data_reduction
;
CrysAlisPro, Agilent Technologies,
Version 1.171.36.24 (release 03-12-2012 CrysAlis171 .NET)
(compiled Dec  3 2012,18:21:49)
;
_computing_molecular_graphics 'CAMERON (Watkin et al., 1996)'
_computing_publication_material 'CRYSTALS (Betteridge et al., 2003)'
_computing_structure_refinement 'CRYSTALS (Betteridge et al., 2003)'
_computing_structure_solution 'Superflip (Palatinus & Chapuis, 2007)'
_diffrn_ambient_temperature 175
_diffrn_detector_area_resol_mean 16.0143
_diffrn_measured_fraction_theta_full 0.995
_diffrn_measured_fraction_theta_max 0.986
_diffrn_measurement_details
;
  1 omega -106.00  -40.00   1.0000   13.0000
omega____ theta____ kappa____ phi______ frames
    -      -33.6428 -179.0000 -150.0000 66

  2 omega -102.00  -13.00   1.0000   13.0000
omega____ theta____ kappa____ phi______ frames
    -      -33.6428  -57.0000  120.0000 89

  3 omega  -45.00    5.00   1.0000   13.0000
omega____ theta____ kappa____ phi______ frames
    -      -33.6428   57.0000   60.0000 50

  4 omega  -45.00  -17.00   1.0000   13.0000
omega____ theta____ kappa____ phi______ frames
    -      -42.5000   38.0000 -120.0000 28

  5 omega -113.00  -87.00   1.0000   13.0000
omega____ theta____ kappa____ phi______ frames
    -      -42.5000 -140.0000   48.0000 26

  6 omega   39.00   91.00   1.0000   13.0000
omega____ theta____ kappa____ phi______ frames
    -      100.0000  -25.0000  150.0000 52

  7 omega  126.00  172.00   1.0000   13.0000
omega____ theta____ kappa____ phi______ frames
    -      100.0000   25.0000  150.0000 46

  8 omega   50.00   76.00   1.0000   13.0000
omega____ theta____ kappa____ phi______ frames
    -      100.0000  -50.0000 -180.0000 26

  9 omega   78.00  142.00   1.0000   13.0000
omega____ theta____ kappa____ phi______ frames
    -      100.0000   64.0000 -120.0000 64

 10 omega   93.00  119.00   1.0000   13.0000
omega____ theta____ kappa____ phi______ frames
    -      100.0000  179.0000  -60.0000 26

 11 omega   49.00  103.00   1.0000   13.0000
omega____ theta____ kappa____ phi______ frames
    -      100.0000 -112.0000 -180.0000 54

 12 omega   74.00  108.00   1.0000   13.0000
omega____ theta____ kappa____ phi______ frames
    -      100.0000   25.0000  150.0000 34

 13 omega  108.00  134.00   1.0000   13.0000
omega____ theta____ kappa____ phi______ frames
    -      100.0000  112.0000  150.0000 26

 14 omega  106.00  157.00   1.0000   13.0000
omega____ theta____ kappa____ phi______ frames
    -      100.0000  112.0000  120.0000 51

 15 omega   78.00  149.00   1.0000   13.0000
omega____ theta____ kappa____ phi______ frames
    -      100.0000   64.0000  -60.0000 71

 16 omega   33.00  109.00   1.0000   13.0000
omega____ theta____ kappa____ phi______ frames
    -      100.0000  -64.0000 -180.0000 76

 17 omega   45.00   87.00   1.0000   13.0000
omega____ theta____ kappa____ phi______ frames
    -      100.0000  -50.0000 -150.0000 42

 18 omega   64.00   90.00   1.0000   13.0000
omega____ theta____ kappa____ phi______ frames
    -      100.0000  179.0000  -60.0000 26

 19 omega  101.00  158.00   1.0000   13.0000
omega____ theta____ kappa____ phi______ frames
    -      100.0000  112.0000  -60.0000 57

 20 omega   34.00   92.00   1.0000   13.0000
omega____ theta____ kappa____ phi______ frames
    -      100.0000  -38.0000  -60.0000 58

 21 omega   91.00  116.00   1.0000   13.0000
omega____ theta____ kappa____ phi______ frames
    -      100.0000 -112.0000 -150.0000 25

 22 omega  144.00  170.00   1.0000   13.0000
omega____ theta____ kappa____ phi______ frames
    -      100.0000   50.0000  -30.0000 26

 23 omega   96.00  128.00   1.0000   13.0000
omega____ theta____ kappa____ phi______ frames
    -      100.0000   50.0000  -30.0000 32

 24 omega  -55.00   35.00   1.0000   13.0000
omega____ theta____ kappa____ phi______ frames
    -      -33.6428   57.0000  -90.0000 90

 25 omega   -4.00   76.00   1.0000   13.0000
omega____ theta____ kappa____ phi______ frames
    -       33.6428  -99.0000  120.0000 80

 26 omega   13.00  102.00   1.0000   13.0000
omega____ theta____ kappa____ phi______ frames
    -       33.6428   57.0000  -90.0000 89

 27 omega   13.00  102.00   1.0000   13.0000
omega____ theta____ kappa____ phi______ frames
    -       33.6428   57.0000   30.0000 89

 28 omega   74.00  172.00   1.0000   13.0000
omega____ theta____ kappa____ phi______ frames
    -      100.0000   38.0000   90.0000 98

 29 omega   28.00  116.00   1.0000   13.0000
omega____ theta____ kappa____ phi______ frames
    -      100.0000 -112.0000    0.0000 88

 30 omega   30.00  104.00   1.0000   13.0000
omega____ theta____ kappa____ phi______ frames
    -      100.0000  -50.0000    0.0000 74

 31 omega   74.00  172.00   1.0000   13.0000
omega____ theta____ kappa____ phi______ frames
    -      100.0000   38.0000   30.0000 98

 32 omega   70.00  170.00   1.0000   13.0000
omega____ theta____ kappa____ phi______ frames
    -      100.0000   77.0000  -90.0000 100

 33 omega   74.00  172.00   1.0000   13.0000
omega____ theta____ kappa____ phi______ frames
    -      100.0000   38.0000 -150.0000 98

;
_diffrn_measurement_device Area
_diffrn_measurement_device_type 'Xcalibur, Sapphire3, Gemini'
_diffrn_measurement_method '\w scans'
_diffrn_orient_matrix_UB_11 0.0604893000
_diffrn_orient_matrix_UB_12 0.0305777000
_diffrn_orient_matrix_UB_13 0.0308878000
_diffrn_orient_matrix_UB_21 0.0142212000
_diffrn_orient_matrix_UB_22 -0.1390091000
_diffrn_orient_matrix_UB_23 0.0045932000
_diffrn_orient_matrix_UB_31 0.0280727000
_diffrn_orient_matrix_UB_32 0.0044655000
_diffrn_orient_matrix_UB_33 -0.0685592000
_diffrn_radiation_monochromator graphite
_diffrn_radiation_source 'Enhance (Cu) X-ray Source'
_diffrn_radiation_type 'Cu K\a'
_diffrn_radiation_wavelength 1.54180
_diffrn_reflns_av_R_equivalents 0.047
_diffrn_reflns_av_sigmaI/netI 0.0540
_diffrn_reflns_limit_h_max 27
_diffrn_reflns_limit_h_min -26
_diffrn_reflns_limit_k_max 12
_diffrn_reflns_limit_k_min -12
_diffrn_reflns_limit_l_max 21
_diffrn_reflns_limit_l_min -24
_diffrn_reflns_number 42569
_diffrn_reflns_theta_full 62.764
_diffrn_reflns_theta_max 67.488
_diffrn_reflns_theta_min 3.912
_exptl_absorpt_coefficient_mu 4.937
_exptl_absorpt_correction_T_max 1.00000
_exptl_absorpt_correction_T_min 0.18829
_exptl_absorpt_correction_type multi-scan
_exptl_absorpt_process_details
;
CrysAlisPro, Agilent Technologies,
Version 1.171.36.24 (release 03-12-2012 CrysAlis171 .NET)
(compiled Dec  3 2012,18:21:49)
Empirical absorption correction using spherical harmonics,
 implemented in SCALE3 ABSPACK scaling algorithm.
;
_exptl_crystal_colour 'yellow transparent'
_exptl_crystal_density_diffrn 1.364
_exptl_crystal_density_method 'not measured'
_exptl_crystal_description prism
_exptl_crystal_F_000 2104
_exptl_crystal_size_max 0.250
_exptl_crystal_size_mid 0.200
_exptl_crystal_size_min 0.150
_refine_diff_density_max 0.74
_refine_diff_density_min -0.63
_refine_ls_extinction_method None
_refine_ls_goodness_of_fit_ref 0.9571
_refine_ls_hydrogen_treatment constr
_refine_ls_matrix_type full
_refine_ls_number_parameters 586
_refine_ls_number_reflns 7634
_refine_ls_number_restraints 0
_refine_ls_R_factor_all 0.0487
_refine_ls_R_factor_gt 0.0422
_refine_ls_shift/su_max 0.0014202
_refine_ls_shift/su_mean 0.0000394
_refine_ls_structure_factor_coef F
_refine_ls_weighting_details
;
 Method, part 1, Chebychev polynomial, (Watkin, 1994, Prince, 1982) 
 [weight] = 1.0/[A~0~*T~0~(x)+A~1~*T~1~(x) ... +A~n-1~]*T~n-1~(x)] 
 where A~i~ are the Chebychev coefficients listed below and x= Fcalc/Fmax 
 Method = Robust Weighting (Prince, 1982) 
 W = [weight] * [1-(deltaF/6*sigmaF)^2^]^2^ 
 A~i~ are: 
 15.5 -22.6 14.2 -8.79 
;
_refine_ls_weighting_scheme calc
_refine_ls_wR_factor_all 0.0494
_refine_ls_wR_factor_gt 0.0408
_refine_ls_wR_factor_ref 0.0408
_reflns_limit_h_max 27
_reflns_limit_h_min -26
_reflns_limit_k_max 12
_reflns_limit_k_min 0
_reflns_limit_l_max 24
_reflns_limit_l_min 0
_reflns_number_gt 7634
_reflns_number_total 8878
_reflns_threshold_expression I>2.0\s(I)
_oxford_refine_ls_scale 1.6093(15)
_cod_data_source_file c5dt02197a2.cif
_cod_data_source_block 13.11
_cod_depositor_comments 'Adding full bibliography for 7035438--7035443.cif.'
_cod_original_cell_volume 4998.32(9)
_cod_original_sg_symbol_H-M 'P 21/c '
_cod_database_code 7035441

loop_
_symmetry_equiv_pos_as_xyz
x,y,z
-x,-y,-z
x,-y+1/2,z+1/2
-x,y+1/2,-z+1/2

loop_
_atom_site_label
_atom_site_type_symbol
_atom_site_fract_x
_atom_site_fract_y
_atom_site_fract_z
_atom_site_U_iso_or_equiv
_atom_site_occupancy
_atom_site_adp_type
_atom_site_refinement_flags_posn
Pd1 Pd 0.245140(6) 0.222739(12) 0.497371(6) 0.0218 1.0000 Uani .
Cl2 Cl 0.20097(3) 0.06818(5) 0.56005(3) 0.0372 1.0000 Uani .
Cl3 Cl 0.28559(2) 0.07144(5) 0.42904(3) 0.0360 1.0000 Uani .
P4 P 0.19676(2) 0.36302(4) 0.55870(2) 0.0200 1.0000 Uani .
C5 C 0.17815(8) 0.50813(18) 0.51880(9) 0.0226 1.0000 Uani .
N6 N 0.12149(8) 0.54231(18) 0.50445(10) 0.0323 1.0000 Uani .
N7 N 0.12270(8) 0.64931(18) 0.47464(10) 0.0352 1.0000 Uani .
N8 N 0.17953(7) 0.68443(16) 0.46961(9) 0.0260 1.0000 Uani .
C9 C 0.21523(8) 0.59938(18) 0.49704(9) 0.0215 1.0000 Uani .
C10 C 0.27992(8) 0.60019(18) 0.49784(9) 0.0226 1.0000 Uani .
N11 N 0.31534(7) 0.68882(16) 0.52256(9) 0.0275 1.0000 Uani .
N12 N 0.37249(8) 0.65589(18) 0.51587(10) 0.0366 1.0000 Uani .
N13 N 0.37389(8) 0.54616(18) 0.48850(10) 0.0338 1.0000 Uani .
C14 C 0.31721(8) 0.50852(18) 0.47661(10) 0.0236 1.0000 Uani .
P15 P 0.29895(2) 0.36056(4) 0.43953(2) 0.0210 1.0000 Uani .
C16 C 0.26416(8) 0.39835(19) 0.36237(10) 0.0257 1.0000 Uani .
C17 C 0.21355(10) 0.3327(2) 0.34358(12) 0.0377 1.0000 Uani .
C18 C 0.18646(12) 0.3591(3) 0.28429(13) 0.0490 1.0000 Uani .
C19 C 0.21024(12) 0.4470(3) 0.24345(12) 0.0486 1.0000 Uani .
C20 C 0.25950(12) 0.5126(3) 0.26214(13) 0.0503 1.0000 Uani .
C21 C 0.28642(10) 0.4902(2) 0.32174(12) 0.0388 1.0000 Uani .
H211 H 0.3183 0.5361 0.3348 0.0459 1.0000 Uiso R
H201 H 0.2745 0.5717 0.2345 0.0607 1.0000 Uiso R
H191 H 0.1924 0.4621 0.2035 0.0574 1.0000 Uiso R
H181 H 0.1524 0.3154 0.2720 0.0596 1.0000 Uiso R
H171 H 0.1984 0.2694 0.3693 0.0443 1.0000 Uiso R
C22 C 0.37304(9) 0.30070(19) 0.42450(11) 0.0260 1.0000 Uani .
C23 C 0.39677(10) 0.2887(2) 0.36255(13) 0.0365 1.0000 Uani .
C24 C 0.45379(11) 0.2418(3) 0.35575(15) 0.0483 1.0000 Uani .
C25 C 0.48668(11) 0.2096(3) 0.40895(16) 0.0511 1.0000 Uani .
C26 C 0.46298(12) 0.2212(2) 0.47134(15) 0.0486 1.0000 Uani .
C27 C 0.40617(10) 0.2657(2) 0.47895(12) 0.0365 1.0000 Uani .
H271 H 0.3906 0.2732 0.5206 0.0434 1.0000 Uiso R
H261 H 0.4852 0.1983 0.5083 0.0580 1.0000 Uiso R
H251 H 0.5246 0.1799 0.4047 0.0605 1.0000 Uiso R
H241 H 0.4701 0.2331 0.3141 0.0573 1.0000 Uiso R
H231 H 0.3756 0.3117 0.3258 0.0434 1.0000 Uiso R
C28 C 0.29847(10) 0.8089(2) 0.55198(12) 0.0328 1.0000 Uani .
C29 C 0.34026(9) 0.8505(2) 0.60498(11) 0.0304 1.0000 Uani .
C30 C 0.35620(11) 0.7756(3) 0.65656(14) 0.0450 1.0000 Uani .
C31 C 0.39287(13) 0.8228(4) 0.70563(14) 0.0646 1.0000 Uani .
C32 C 0.41264(12) 0.9429(4) 0.70251(18) 0.0725 1.0000 Uani .
C33 C 0.39690(12) 1.0163(3) 0.65148(19) 0.0691 1.0000 Uani .
C34 C 0.36106(10) 0.9711(2) 0.60263(14) 0.0456 1.0000 Uani .
H341 H 0.3510 1.0218 0.5672 0.0549 1.0000 Uiso R
H331 H 0.4107 1.0988 0.6492 0.0832 1.0000 Uiso R
H321 H 0.4365 0.9731 0.7360 0.0875 1.0000 Uiso R
H311 H 0.4028 0.7728 0.7398 0.0763 1.0000 Uiso R
H301 H 0.3418 0.6964 0.6584 0.0531 1.0000 Uiso R
H282 H 0.2971 0.8704 0.5188 0.0385 1.0000 Uiso R
H281 H 0.2593 0.8005 0.5702 0.0386 1.0000 Uiso R
C35 C 0.19543(10) 0.8036(2) 0.43861(11) 0.0296 1.0000 Uani .
C36 C 0.15972(9) 0.8279(2) 0.37799(11) 0.0304 1.0000 Uani .
C37 C 0.13543(10) 0.9431(2) 0.36690(14) 0.0429 1.0000 Uani .
C38 C 0.10473(12) 0.9657(3) 0.30760(16) 0.0588 1.0000 Uani .
C39 C 0.09983(13) 0.8742(4) 0.26234(16) 0.0664 1.0000 Uani .
C40 C 0.12338(15) 0.7608(3) 0.27308(15) 0.0624 1.0000 Uani .
C41 C 0.15338(12) 0.7372(3) 0.33030(13) 0.0458 1.0000 Uani .
H411 H 0.1700 0.6583 0.3374 0.0557 1.0000 Uiso R
H401 H 0.1185 0.6980 0.2415 0.0759 1.0000 Uiso R
H391 H 0.0787 0.8883 0.2227 0.0804 1.0000 Uiso R
H381 H 0.0884 1.0417 0.3017 0.0714 1.0000 Uiso R
H371 H 0.1382 1.0024 0.3988 0.0487 1.0000 Uiso R
H352 H 0.1896 0.8689 0.4696 0.0363 1.0000 Uiso R
H351 H 0.2360 0.7993 0.4287 0.0358 1.0000 Uiso R
C42 C 0.23775(8) 0.40481(19) 0.63132(9) 0.0251 1.0000 Uani .
C43 C 0.22481(10) 0.5100(2) 0.66720(11) 0.0364 1.0000 Uani .
C44 C 0.25480(12) 0.5324(3) 0.72514(12) 0.0471 1.0000 Uani .
C45 C 0.29755(12) 0.4514(3) 0.74667(12) 0.0518 1.0000 Uani .
C46 C 0.31187(13) 0.3481(3) 0.71073(13) 0.0550 1.0000 Uani .
C47 C 0.28188(11) 0.3237(2) 0.65292(12) 0.0382 1.0000 Uani .
H471 H 0.2901 0.2522 0.6290 0.0455 1.0000 Uiso R
H461 H 0.3411 0.2942 0.7251 0.0659 1.0000 Uiso R
H451 H 0.3167 0.4672 0.7864 0.0632 1.0000 Uiso R
H441 H 0.2455 0.6027 0.7490 0.0555 1.0000 Uiso R
H431 H 0.1967 0.5647 0.6536 0.0435 1.0000 Uiso R
C48 C 0.12376(9) 0.3119(2) 0.58404(11) 0.0271 1.0000 Uani .
C49 C 0.08403(10) 0.2740(2) 0.53571(13) 0.0349 1.0000 Uani .
C50 C 0.02726(11) 0.2397(3) 0.55294(15) 0.0456 1.0000 Uani .
C51 C 0.01031(11) 0.2376(3) 0.61779(16) 0.0496 1.0000 Uani .
C52 C 0.05018(12) 0.2719(3) 0.66596(14) 0.0464 1.0000 Uani .
C53 C 0.10667(10) 0.3102(2) 0.64933(11) 0.0332 1.0000 Uani .
H531 H 0.1327 0.3355 0.6822 0.0397 1.0000 Uiso R
H521 H 0.0388 0.2679 0.7095 0.0559 1.0000 Uiso R
H511 H -0.0269 0.2126 0.6297 0.0588 1.0000 Uiso R
H501 H 0.0007 0.2146 0.5200 0.0547 1.0000 Uiso R
H491 H 0.0958 0.2718 0.4923 0.0416 1.0000 Uiso R
N54 N 0.3369(2) -0.2320(3) 0.3656(2) 0.0984 1.0000 Uani .
C55 C 0.37316(17) -0.1657(3) 0.37902(17) 0.0630 1.0000 Uani .
C56 C 0.41879(18) -0.0801(4) 0.3953(3) 0.1127 1.0000 Uani .
H561 H 0.4547 -0.1068 0.3759 0.1684 1.0000 Uiso R
H562 H 0.4236 -0.0759 0.4410 0.1691 1.0000 Uiso R
H563 H 0.4087 -0.0005 0.3783 0.1689 1.0000 Uiso R
N57 N 0.0456(2) 0.2523(4) 0.3489(2) 0.1066 1.0000 Uani .
C58 C 0.02877(14) 0.3404(3) 0.37197(16) 0.0591 1.0000 Uani .
C59 C 0.00691(16) 0.4478(4) 0.40265(19) 0.0746 1.0000 Uani .
H593 H 0.0299 0.4637 0.4417 0.1120 1.0000 Uiso R
H592 H -0.0342 0.4408 0.4126 0.1125 1.0000 Uiso R
H591 H 0.0122 0.5132 0.3734 0.1126 1.0000 Uiso R
N60 N 0.14264(19) -0.2324(3) 0.61002(17) 0.0858 1.0000 Uani .
C61 C 0.10948(17) -0.1554(3) 0.60693(17) 0.0646 1.0000 Uani .
C62 C 0.06722(18) -0.0570(4) 0.6052(3) 0.1158 1.0000 Uani .
H623 H 0.0602 -0.0322 0.5601 0.1733 1.0000 Uiso R
H622 H 0.0308 -0.0849 0.6242 0.1731 1.0000 Uiso R
H621 H 0.0823 0.0129 0.6291 0.1727 1.0000 Uiso R
N63 N 0.52026(18) -0.2854(3) 0.32410(19) 0.0896 1.0000 Uani .
C64 C 0.51703(15) -0.3680(3) 0.35881(18) 0.0639 1.0000 Uani .
C65 C 0.51072(18) -0.4685(4) 0.4037(2) 0.0843 1.0000 Uani .
H651 H 0.5358 -0.4533 0.4416 0.1258 1.0000 Uiso R
H652 H 0.5245 -0.5408 0.3805 0.1262 1.0000 Uiso R
H653 H 0.4695 -0.4765 0.4158 0.1261 1.0000 Uiso R

loop_
_atom_site_aniso_label
_atom_site_aniso_U_11
_atom_site_aniso_U_22
_atom_site_aniso_U_33
_atom_site_aniso_U_23
_atom_site_aniso_U_13
_atom_site_aniso_U_12
Pd1 0.02404(9) 0.02103(10) 0.02036(10) -0.00023(5) 0.00285(6) -0.00021(5)
Cl2 0.0478(3) 0.0257(3) 0.0381(3) 0.0048(2) 0.0160(2) 0.0007(2)
Cl3 0.0452(3) 0.0261(3) 0.0368(3) -0.0069(2) 0.0145(2) -0.0028(2)
P4 0.0182(2) 0.0222(2) 0.0197(2) 0.00193(18) 0.00189(18) 0.00027(17)
C5 0.0206(9) 0.0241(10) 0.0229(10) 0.0019(8) 0.0020(7) 0.0031(7)
N6 0.0210(8) 0.0330(10) 0.0429(11) 0.0128(8) 0.0007(7) 0.0002(7)
N7 0.0212(8) 0.0344(10) 0.0501(12) 0.0134(9) -0.0030(8) 0.0003(7)
N8 0.0212(8) 0.0264(9) 0.0303(9) 0.0046(7) -0.0002(7) 0.0004(7)
C9 0.0203(9) 0.0236(10) 0.0206(9) -0.0010(7) -0.0007(7) 0.0012(7)
C10 0.0206(9) 0.0247(10) 0.0224(10) 0.0012(8) -0.0008(7) -0.0015(7)
N11 0.0208(8) 0.0274(9) 0.0344(10) -0.0061(8) -0.0020(7) -0.0008(7)
N12 0.0216(8) 0.0345(10) 0.0537(12) -0.0127(9) -0.0031(8) -0.0012(7)
N13 0.0226(8) 0.0329(10) 0.0459(11) -0.0121(8) -0.0010(8) -0.0009(7)
C14 0.0192(9) 0.0242(10) 0.0274(10) -0.0025(8) 0.0013(7) -0.0019(7)
P15 0.0193(2) 0.0225(2) 0.0211(2) -0.00239(18) 0.00169(18) -0.00076(18)
C16 0.0245(9) 0.0272(11) 0.0252(10) -0.0026(8) -0.0004(8) 0.0016(8)
C17 0.0371(12) 0.0402(13) 0.0356(12) 0.0014(10) -0.0063(10) -0.0105(10)
C18 0.0467(14) 0.0640(18) 0.0363(14) -0.0084(12) -0.0140(11) -0.0066(12)
C19 0.0509(15) 0.0688(18) 0.0261(12) 0.0012(12) -0.0071(11) 0.0139(13)
C20 0.0472(14) 0.0665(18) 0.0372(14) 0.0209(13) 0.0090(12) 0.0064(13)
C21 0.0323(11) 0.0430(14) 0.0411(13) 0.0084(11) 0.0000(10) -0.0028(10)
C22 0.0196(9) 0.0242(10) 0.0343(12) -0.0071(8) 0.0017(8) 0.0009(7)
C23 0.0287(11) 0.0440(13) 0.0368(13) -0.0106(10) 0.0039(10) -0.0003(9)
C24 0.0332(13) 0.0574(16) 0.0542(17) -0.0189(13) 0.0165(12) 0.0022(11)
C25 0.0245(12) 0.0530(16) 0.076(2) -0.0173(14) 0.0027(12) 0.0098(10)
C26 0.0365(13) 0.0515(16) 0.0576(18) -0.0070(12) -0.0109(12) 0.0153(11)
C27 0.0310(12) 0.0423(14) 0.0362(13) -0.0055(10) -0.0013(10) 0.0055(9)
C28 0.0293(11) 0.0276(11) 0.0415(13) -0.0084(10) -0.0051(9) 0.0030(9)
C29 0.0219(9) 0.0324(12) 0.0370(12) -0.0115(9) 0.0023(8) 0.0013(8)
C30 0.0306(12) 0.0620(18) 0.0424(15) -0.0009(12) 0.0027(11) 0.0022(11)
C31 0.0431(15) 0.114(3) 0.0368(15) -0.0055(17) -0.0020(12) 0.0202(18)
C32 0.0352(14) 0.107(3) 0.075(2) -0.059(2) -0.0136(14) 0.0097(16)
C33 0.0358(14) 0.0604(19) 0.111(3) -0.047(2) -0.0075(16) -0.0003(13)
C34 0.0329(12) 0.0343(13) 0.0696(18) -0.0164(12) -0.0010(11) -0.0010(10)
C35 0.0305(11) 0.0235(10) 0.0350(12) 0.0070(9) -0.0028(9) -0.0032(8)
C36 0.0227(9) 0.0349(11) 0.0336(12) 0.0107(10) 0.0022(8) -0.0018(9)
C37 0.0335(11) 0.0368(13) 0.0584(16) 0.0158(12) 0.0025(11) 0.0023(10)
C38 0.0396(14) 0.0601(18) 0.077(2) 0.0422(17) 0.0054(14) 0.0098(13)
C39 0.0500(16) 0.098(3) 0.0512(18) 0.0254(18) -0.0106(13) -0.0140(17)
C40 0.067(2) 0.084(2) 0.0368(16) 0.0031(15) -0.0061(14) -0.0128(17)
C41 0.0432(14) 0.0586(17) 0.0355(14) 0.0019(12) -0.0001(11) 0.0007(12)
C42 0.0222(9) 0.0319(11) 0.0211(9) 0.0018(8) 0.0005(7) -0.0016(8)
C43 0.0347(11) 0.0403(13) 0.0341(12) -0.0061(10) 0.0009(9) 0.0040(9)
C44 0.0516(15) 0.0546(16) 0.0350(13) -0.0143(12) 0.0028(11) -0.0086(12)
C45 0.0527(15) 0.075(2) 0.0281(12) -0.0035(13) -0.0113(11) -0.0091(14)
C46 0.0570(16) 0.0665(19) 0.0414(15) 0.0043(13) -0.0210(13) 0.0117(14)
C47 0.0418(13) 0.0405(13) 0.0321(12) -0.0002(10) -0.0086(10) 0.0095(11)
C48 0.0212(9) 0.0259(10) 0.0343(12) 0.0078(9) 0.0005(8) 0.0008(8)
C49 0.0289(11) 0.0370(13) 0.0387(13) 0.0055(10) -0.0024(9) -0.0027(9)
C50 0.0307(12) 0.0467(15) 0.0593(18) 0.0096(12) -0.0066(12) -0.0086(10)
C51 0.0252(12) 0.0491(15) 0.075(2) 0.0172(14) 0.0101(12) -0.0059(10)
C52 0.0377(13) 0.0542(17) 0.0473(16) 0.0140(12) 0.0176(11) 0.0003(11)
C53 0.0294(11) 0.0387(12) 0.0316(12) 0.0087(10) 0.0060(9) 0.0011(9)
N54 0.129(3) 0.0541(19) 0.112(3) -0.0201(19) 0.051(3) -0.022(2)
C55 0.084(2) 0.0426(17) 0.062(2) -0.0006(15) 0.0178(17) 0.0112(17)
C56 0.064(2) 0.079(3) 0.195(6) -0.033(3) -0.026(3) 0.019(2)
N57 0.125(3) 0.082(2) 0.113(3) -0.029(2) 0.038(3) -0.006(2)
C58 0.0571(17) 0.063(2) 0.0573(18) -0.0033(16) 0.0063(14) -0.0068(15)
C59 0.065(2) 0.073(2) 0.085(3) -0.0082(19) -0.0217(18) 0.0148(17)
N60 0.131(3) 0.0575(19) 0.069(2) 0.0116(15) 0.037(2) 0.0235(19)
C61 0.089(2) 0.0433(17) 0.0620(19) 0.0046(14) 0.0141(17) -0.0042(17)
C62 0.064(2) 0.061(2) 0.222(6) 0.028(3) 0.005(3) -0.0048(19)
N63 0.100(3) 0.075(2) 0.094(3) 0.0045(19) -0.005(2) -0.0111(18)
C64 0.0615(19) 0.063(2) 0.067(2) -0.0093(17) -0.0104(16) -0.0068(15)
C65 0.078(2) 0.078(2) 0.097(3) 0.003(2) -0.018(2) -0.020(2)

loop_
_atom_type_symbol
_atom_type_scat_dispersion_real
_atom_type_scat_dispersion_imag
_atom_type_scat_Cromer_Mann_a1
_atom_type_scat_Cromer_Mann_b1
_atom_type_scat_Cromer_Mann_a2
_atom_type_scat_Cromer_Mann_b2
_atom_type_scat_Cromer_Mann_a3
_atom_type_scat_Cromer_Mann_b3
_atom_type_scat_Cromer_Mann_a4
_atom_type_scat_Cromer_Mann_b4
_atom_type_scat_Cromer_Mann_c
_atom_type_scat_source
C 0.0181 0.0091 2.3100 20.8439 1.0200 10.2075 1.5886 0.5687 0.8650 51.6512 0.2156 'International Tables Vol C 4.2.6.8 and 6.1.1.4'
H 0.0000 0.0000 0.4930 10.5109 0.3229 26.1257 0.1402 3.1424 0.0408 57.7998 0.0030 'International Tables Vol C 4.2.6.8 and 6.1.1.4'
Cl 0.3639 0.7018 11.4604 0.0104 7.1964 1.1662 6.2556 18.5194 1.6455 47.7784 -9.5574 'International Tables Vol C 4.2.6.8 and 6.1.1.4'
Pd 0.1215 3.9337 19.3319 0.6987 15.5017 7.9893 5.2954 25.2052 0.6058 76.8986 5.2659 'International Tables Vol C 4.2.6.8 and 6.1.1.4'
P 0.2955 0.4335 6.4345 1.9067 4.1791 27.1570 1.7800 0.5260 1.4908 68.1645 1.1149 'International Tables Vol C 4.2.6.8 and 6.1.1.4'
N 0.0311 0.0180 12.2126 0.0057 3.1322 9.8933 2.0125 28.9975 1.1663 0.5826 -11.5290 'International Tables Vol C 4.2.6.8 and 6.1.1.4'

loop_
_geom_angle_atom_site_label_1
_geom_angle_atom_site_label_2
_geom_angle_atom_site_label_3
_geom_angle
_geom_angle_publ_flag
Cl2 Pd1 Cl3 89.68(2) yes
Cl2 Pd1 P4 88.205(19) yes
Cl3 Pd1 P4 173.922(19) yes
Cl2 Pd1 P15 172.733(19) yes
Cl3 Pd1 P15 86.448(19) yes
P4 Pd1 P15 96.245(19) yes
Pd1 P4 C5 116.37(6) yes
Pd1 P4 C42 112.18(7) yes
C5 P4 C42 105.70(9) yes
Pd1 P4 C48 113.29(7) yes
C5 P4 C48 100.44(9) yes
C42 P4 C48 107.86(10) yes
P4 C5 N6 123.16(15) yes
P4 C5 C9 128.81(14) yes
N6 C5 C9 108.02(17) yes
C5 N6 N7 108.64(17) yes
N6 N7 N8 107.86(16) yes
N7 N8 C9 110.33(17) yes
N7 N8 C35 120.77(16) yes
C9 N8 C35 128.88(17) yes
C5 C9 N8 105.15(16) yes
C5 C9 C10 127.81(17) yes
N8 C9 C10 126.84(17) yes
C9 C10 N11 127.02(17) yes
C9 C10 C14 127.35(17) yes
N11 C10 C14 105.56(16) yes
C10 N11 N12 110.05(17) yes
C10 N11 C28 128.57(17) yes
N12 N11 C28 121.36(16) yes
N11 N12 N13 107.83(16) yes
N12 N13 C14 108.80(17) yes
C10 C14 N13 107.74(17) yes
C10 C14 P15 128.97(14) yes
N13 C14 P15 123.29(15) yes
C14 P15 Pd1 118.99(7) yes
C14 P15 C16 105.24(9) yes
Pd1 P15 C16 111.85(7) yes
C14 P15 C22 100.09(9) yes
Pd1 P15 C22 110.44(7) yes
C16 P15 C22 109.37(10) yes
P15 C16 C17 118.60(17) yes
P15 C16 C21 121.72(16) yes
C17 C16 C21 119.67(19) yes
C16 C17 C18 119.7(2) yes
C16 C17 H171 121.4 no
C18 C17 H171 118.9 no
C17 C18 C19 120.0(2) yes
C17 C18 H181 119.5 no
C19 C18 H181 120.4 no
C18 C19 C20 120.4(2) yes
C18 C19 H191 119.2 no
C20 C19 H191 120.4 no
C19 C20 C21 120.7(2) yes
C19 C20 H201 119.2 no
C21 C20 H201 120.1 no
C16 C21 C20 119.5(2) yes
C16 C21 H211 120.0 no
C20 C21 H211 120.5 no
P15 C22 C23 123.09(17) yes
P15 C22 C27 117.05(17) yes
C23 C22 C27 119.9(2) yes
C22 C23 C24 119.1(2) yes
C22 C23 H231 121.3 no
C24 C23 H231 119.6 no
C23 C24 C25 121.2(3) yes
C23 C24 H241 119.7 no
C25 C24 H241 119.1 no
C24 C25 C26 120.0(2) yes
C24 C25 H251 121.5 no
C26 C25 H251 118.6 no
C25 C26 C27 119.6(3) yes
C25 C26 H261 120.6 no
C27 C26 H261 119.8 no
C22 C27 C26 120.2(2) yes
C22 C27 H271 120.5 no
C26 C27 H271 119.3 no
N11 C28 C29 113.14(17) yes
N11 C28 H282 109.5 no
C29 C28 H282 108.9 no
N11 C28 H281 108.1 no
C29 C28 H281 108.9 no
H282 C28 H281 108.2 no
C28 C29 C30 122.6(2) yes
C28 C29 C34 117.9(2) yes
C30 C29 C34 119.4(2) yes
C29 C30 C31 119.3(3) yes
C29 C30 H301 119.2 no
C31 C30 H301 121.5 no
C30 C31 C32 120.3(3) yes
C30 C31 H311 118.6 no
C32 C31 H311 121.1 no
C31 C32 C33 120.2(3) yes
C31 C32 H321 119.0 no
C33 C32 H321 120.8 no
C32 C33 C34 120.2(3) yes
C32 C33 H331 120.2 no
C34 C33 H331 119.5 no
C29 C34 C33 120.6(3) yes
C29 C34 H341 119.7 no
C33 C34 H341 119.7 no
N8 C35 C36 112.05(17) yes
N8 C35 H352 109.0 no
C36 C35 H352 110.0 no
N8 C35 H351 106.7 no
C36 C35 H351 110.7 no
H352 C35 H351 108.3 no
C35 C36 C37 120.5(2) yes
C35 C36 C41 120.7(2) yes
C37 C36 C41 118.8(2) yes
C36 C37 C38 119.4(3) yes
C36 C37 H371 119.2 no
C38 C37 H371 121.4 no
C37 C38 C39 119.7(3) yes
C37 C38 H381 118.0 no
C39 C38 H381 122.3 no
C38 C39 C40 121.2(3) yes
C38 C39 H391 120.2 no
C40 C39 H391 118.6 no
C39 C40 C41 119.9(3) yes
C39 C40 H401 119.7 no
C41 C40 H401 120.4 no
C36 C41 C40 121.1(3) yes
C36 C41 H411 119.3 no
C40 C41 H411 119.7 no
P4 C42 C43 122.17(16) yes
P4 C42 C47 117.83(17) yes
C43 C42 C47 119.92(19) yes
C42 C43 C44 119.5(2) yes
C42 C43 H431 121.3 no
C44 C43 H431 119.2 no
C43 C44 C45 120.3(2) yes
C43 C44 H441 118.8 no
C45 C44 H441 120.9 no
C44 C45 C46 120.8(2) yes
C44 C45 H451 119.1 no
C46 C45 H451 120.2 no
C45 C46 C47 119.7(2) yes
C45 C46 H461 120.6 no
C47 C46 H461 119.7 no
C42 C47 C46 119.8(2) yes
C42 C47 H471 119.7 no
C46 C47 H471 120.5 no
P4 C48 C49 118.12(18) yes
P4 C48 C53 122.12(16) yes
C49 C48 C53 119.8(2) yes
C48 C49 C50 119.7(2) yes
C48 C49 H491 120.0 no
C50 C49 H491 120.4 no
C49 C50 C51 120.5(2) yes
C49 C50 H501 119.0 no
C51 C50 H501 120.4 no
C50 C51 C52 119.8(2) yes
C50 C51 H511 121.0 no
C52 C51 H511 119.1 no
C51 C52 C53 120.3(3) yes
C51 C52 H521 119.2 no
C53 C52 H521 120.5 no
C48 C53 C52 119.8(2) yes
C48 C53 H531 120.8 no
C52 C53 H531 119.4 no
N54 C55 C56 179.1(4) yes
C55 C56 H561 108.8 no
C55 C56 H562 110.2 no
H561 C56 H562 109.5 no
C55 C56 H563 109.1 no
H561 C56 H563 109.1 no
H562 C56 H563 110.2 no
N57 C58 C59 177.9(4) yes
C58 C59 H593 109.0 no
C58 C59 H592 111.8 no
H593 C59 H592 111.1 no
C58 C59 H591 107.0 no
H593 C59 H591 109.0 no
H592 C59 H591 108.8 no
N60 C61 C62 178.2(5) yes
C61 C62 H623 109.7 no
C61 C62 H622 109.2 no
H623 C62 H622 109.5 no
C61 C62 H621 109.6 no
H623 C62 H621 108.7 no
H622 C62 H621 110.1 no
N63 C64 C65 177.3(4) yes
C64 C65 H651 108.9 no
C64 C65 H652 105.4 no
H651 C65 H652 109.9 no
C64 C65 H653 109.2 no
H651 C65 H653 111.9 no
H652 C65 H653 111.3 no

loop_
_geom_bond_atom_site_label_1
_geom_bond_atom_site_label_2
_geom_bond_distance
_geom_bond_publ_flag
Pd1 Cl2 2.3320(5) yes
Pd1 Cl3 2.3389(5) yes
Pd1 P4 2.2526(5) yes
Pd1 P15 2.2594(5) yes
P4 C5 1.8182(19) yes
P4 C42 1.8063(19) yes
P4 C48 1.816(2) yes
C5 N6 1.364(2) yes
C5 C9 1.370(3) yes
N6 N7 1.309(3) yes
N7 N8 1.343(2) yes
N8 C9 1.346(3) yes
N8 C35 1.481(3) yes
C9 C10 1.462(3) yes
C10 N11 1.347(3) yes
C10 C14 1.372(3) yes
N11 N12 1.347(2) yes
N11 C28 1.482(3) yes
N12 N13 1.313(3) yes
N13 C14 1.365(2) yes
C14 P15 1.818(2) yes
P15 C16 1.808(2) yes
P15 C22 1.822(2) yes
C16 C17 1.399(3) yes
C16 C21 1.390(3) yes
C17 C18 1.387(3) yes
C17 H171 0.930 no
C18 C19 1.376(4) yes
C18 H181 0.937 no
C19 C20 1.374(4) yes
C19 H191 0.925 no
C20 C21 1.383(3) yes
C20 H201 0.919 no
C21 H211 0.915 no
C22 C23 1.382(3) yes
C22 C27 1.393(3) yes
C23 C24 1.392(3) yes
C23 H231 0.925 no
C24 C25 1.362(4) yes
C24 H241 0.933 no
C25 C26 1.390(4) yes
C25 H251 0.920 no
C26 C27 1.380(3) yes
C26 H261 0.939 no
C27 H271 0.926 no
C28 C29 1.505(3) yes
C28 H282 0.950 no
C28 H281 0.966 no
C29 C30 1.378(4) yes
C29 C34 1.387(3) yes
C30 C31 1.397(4) yes
C30 H301 0.917 no
C31 C32 1.376(5) yes
C31 H311 0.910 no
C32 C33 1.358(5) yes
C32 H321 0.931 no
C33 C34 1.375(4) yes
C33 H331 0.946 no
C34 H341 0.936 no
C35 C36 1.501(3) yes
C35 H352 0.958 no
C35 H351 0.941 no
C36 C37 1.380(3) yes
C36 C41 1.390(4) yes
C37 C38 1.417(4) yes
C37 H371 0.917 no
C38 C39 1.359(5) yes
C38 H381 0.910 no
C39 C40 1.355(5) yes
C39 H391 0.952 no
C40 C41 1.375(4) yes
C40 H401 0.943 no
C41 H411 0.944 no
C42 C43 1.386(3) yes
C42 C47 1.399(3) yes
C43 C44 1.385(3) yes
C43 H431 0.912 no
C44 C45 1.376(4) yes
C44 H441 0.928 no
C45 C46 1.376(4) yes
C45 H451 0.935 no
C46 C47 1.387(3) yes
C46 H461 0.928 no
C47 H471 0.934 no
C48 C49 1.396(3) yes
C48 C53 1.390(3) yes
C49 C50 1.382(3) yes
C49 H491 0.926 no
C50 C51 1.381(4) yes
C50 H501 0.941 no
C51 C52 1.385(4) yes
C51 H511 0.917 no
C52 C53 1.385(3) yes
C52 H521 0.928 no
C53 H531 0.935 no
N54 C55 1.122(5) yes
C55 C56 1.425(5) yes
C56 H561 0.949 no
C56 H562 0.940 no
C56 H563 0.956 no
N57 C58 1.130(5) yes
C58 C59 1.411(5) yes
C59 H593 0.967 no
C59 H592 0.955 no
C59 H591 0.935 no
N60 C61 1.122(5) yes
C61 C62 1.430(5) yes
C62 H623 0.972 no
C62 H622 0.960 no
C62 H621 0.963 no
N63 C64 1.144(5) yes
C64 C65 1.430(5) yes
C65 H651 0.973 no
C65 H652 0.967 no
C65 H653 0.969 no

loop_
_geom_hbond_atom_site_label_D
_geom_hbond_atom_site_label_H
_geom_hbond_atom_site_label_A
_geom_hbond_site_symmetry_A
_geom_hbond_angle_DHA
_geom_hbond_distance_DH
_geom_hbond_distance_HA
_geom_hbond_distance_DA
_geom_hbond_publ_flag
C59 H593 N6 . 154.03(10) 0.967 2.578 3.473(4) yes
C62 H622 N57 2_556 152.61(14) 0.960 2.562 3.442(4) yes
